data_4038504
loop_
_publ_author_name
'Qi, Peng'
'Sun, Fang'
'Chen, Ning'
'Du, Hongguang'

_publ_section_title
;
 Cross-Dehydrogenative Coupling of Azoarenes with Dialkyl Disulfides.
;
_journal_issue 13
_journal_name_full 'The Journal of organic chemistry'
_journal_page_first 8588
_journal_page_last 8596
_journal_paper_doi 10.1021/acs.joc.0c00953
_journal_volume 85
_journal_year 2020
_chemical_formula_moiety 'C17 H18 N2 S2'
_chemical_formula_sum 'C17 H18 N2 S2'
_chemical_formula_weight 314.45
_space_group_crystal_system triclinic
_space_group_IT_number 2
_space_group_name_Hall '-P 1'
_space_group_name_H-M_alt 'P -1'
_atom_sites_solution_hydrogens geom
_atom_sites_solution_primary direct
_atom_sites_solution_secondary difmap
_audit_creation_date 2019-04-02
_audit_creation_method
;
  Olex2 1.1
  (compiled 2011.02.15 svn.r1672, GUI svn.r3494)
;
_cell_angle_alpha 85.666(5)
_cell_angle_beta 76.940(5)
_cell_angle_gamma 82.440(5)
_cell_formula_units_Z 2
_cell_length_a 8.2539(5)
_cell_length_b 9.8450(6)
_cell_length_c 10.1665(6)
_cell_measurement_reflns_used 2941
_cell_measurement_temperature 108.45(10)
_cell_measurement_theta_max 28.8230
_cell_measurement_theta_min 4.1090
_cell_volume 796.86(9)
_computing_cell_refinement
;
CrysAlisPro, Agilent Technologies,
Version 1.171.37.35 (release 13-08-2014 CrysAlis171 .NET)
(compiled Aug 13 2014,18:06:01)
;
_computing_data_collection
;
CrysAlisPro, Agilent Technologies,
Version 1.171.37.35 (release 13-08-2014 CrysAlis171 .NET)
(compiled Aug 13 2014,18:06:01)
;
_computing_data_reduction
;
CrysAlisPro, Agilent Technologies,
Version 1.171.37.35 (release 13-08-2014 CrysAlis171 .NET)
(compiled Aug 13 2014,18:06:01)
;
_computing_molecular_graphics
;
O. V. Dolomanov, L. J. Bourhis, R. J. Gildea, J. A. K. Howard and H. Puschmann,
OLEX2: a complete structure solution, refinement and analysis program.
J. Appl. Cryst. (2009). 42, 339-341.
;
_computing_publication_material
;
O. V. Dolomanov, L. J. Bourhis, R. J. Gildea, J. A. K. Howard and H. Puschmann,
OLEX2: a complete structure solution, refinement and analysis program.
J. Appl. Cryst. (2009). 42, 339-341.
;
_computing_structure_refinement 'SHELXL-97 (Sheldrick, 1997)'
_computing_structure_solution 'A short history of SHELX (Sheldrick, 2007)/Bruker'
_diffrn_ambient_environment N~2~
_diffrn_ambient_temperature 108.45(10)
_diffrn_detector 'CCD plate'
_diffrn_detector_area_resol_mean 16.0971
_diffrn_detector_type Eos
_diffrn_measured_fraction_theta_full 0.9979
_diffrn_measured_fraction_theta_max 0.8385
_diffrn_measurement_details
;
#__ type_ start__ end____ width___ exp.time_
  1 omega  -13.00   24.00   1.0000    1.0000
omega____ theta____ kappa____ phi______ frames
    -      -13.5772  -99.0000   30.0000 37

#__ type_ start__ end____ width___ exp.time_
  2 omega  -15.00   11.00   1.0000    1.0000
omega____ theta____ kappa____ phi______ frames
    -      -13.5772  -99.0000  150.0000 26

#__ type_ start__ end____ width___ exp.time_
  3 omega  -42.00    0.00   1.0000    1.0000
omega____ theta____ kappa____ phi______ frames
    -      -13.5772  -19.0000   60.0000 42

#__ type_ start__ end____ width___ exp.time_
  4 omega    0.00   67.00   1.0000    1.0000
omega____ theta____ kappa____ phi______ frames
    -       18.8116   37.0000   60.0000 67

#__ type_ start__ end____ width___ exp.time_
  5 omega   36.00   68.00   1.0000    1.0000
omega____ theta____ kappa____ phi______ frames
    -       18.8116  178.0000 -150.0000 32

#__ type_ start__ end____ width___ exp.time_
  6 omega  -44.00   -3.00   1.0000    1.0000
omega____ theta____ kappa____ phi______ frames
    -      -13.5772   83.0000   92.0000 41

#__ type_ start__ end____ width___ exp.time_
  7 omega  -38.00   36.00   1.0000    1.0000
omega____ theta____ kappa____ phi______ frames
    -       18.8116  -57.0000  -90.0000 74

#__ type_ start__ end____ width___ exp.time_
  8 omega  -48.00   36.00   1.0000    1.0000
omega____ theta____ kappa____ phi______ frames
    -       18.8116  -57.0000 -150.0000 84
;
_diffrn_measurement_device 'four-circle diffractometer'
_diffrn_measurement_device_type 'Xcalibur, Eos, Gemini'
_diffrn_measurement_method '\w scans'
_diffrn_orient_matrix_UB_11 0.0721053000
_diffrn_orient_matrix_UB_12 0.0017355000
_diffrn_orient_matrix_UB_13 -0.0532342000
_diffrn_orient_matrix_UB_21 -0.0424755000
_diffrn_orient_matrix_UB_22 0.0546063000
_diffrn_orient_matrix_UB_23 -0.0333039000
_diffrn_orient_matrix_UB_31 0.0298090000
_diffrn_orient_matrix_UB_32 0.0480546000
_diffrn_orient_matrix_UB_33 0.0346136000
_diffrn_radiation_monochromator graphite
_diffrn_radiation_probe x-ray
_diffrn_radiation_type 'Mo K\a'
_diffrn_radiation_wavelength 0.71073
_diffrn_reflns_av_R_equivalents 0.0227
_diffrn_reflns_av_unetI/netI 0.0369
_diffrn_reflns_limit_h_max 10
_diffrn_reflns_limit_h_min -10
_diffrn_reflns_limit_k_max 12
_diffrn_reflns_limit_k_min -12
_diffrn_reflns_limit_l_max 12
_diffrn_reflns_limit_l_min -12
_diffrn_reflns_number 6307
_diffrn_reflns_theta_full 26.00
_diffrn_reflns_theta_max 26.00
_diffrn_reflns_theta_min 3.34
_diffrn_source 'Enhance (Mo) X-ray Source'
_exptl_absorpt_coefficient_mu 0.329
_exptl_absorpt_correction_T_max 1.00000
_exptl_absorpt_correction_T_min 0.85899
_exptl_absorpt_correction_type multi-scan
_exptl_absorpt_process_details
;
CrysAlisPro, Agilent Technologies,
Version 1.171.37.35 (release 13-08-2014 CrysAlis171 .NET)
(compiled Aug 13 2014,18:06:01)
Empirical absorption correction using spherical harmonics,
 implemented in SCALE3 ABSPACK scaling algorithm.
;
_exptl_crystal_density_diffrn 1.311
_exptl_crystal_density_method 'not measured'
_exptl_crystal_description
;
;
_exptl_crystal_F_000 332
_exptl_crystal_size_max 0.25
_exptl_crystal_size_mid 0.24
_exptl_crystal_size_min 0.23
_refine_diff_density_max 0.242
_refine_diff_density_min -0.274
_refine_diff_density_rms 0.057
_refine_ls_extinction_method none
_refine_ls_goodness_of_fit_ref 1.034
_refine_ls_hydrogen_treatment mixed
_refine_ls_matrix_type full
_refine_ls_number_parameters 192
_refine_ls_number_reflns 3122
_refine_ls_number_restraints 0
_refine_ls_restrained_S_all 1.034
_refine_ls_R_factor_all 0.0379
_refine_ls_R_factor_gt 0.0333
_refine_ls_shift/su_max 0.001
_refine_ls_shift/su_mean 0.000
_refine_ls_structure_factor_coef Fsqd
_refine_ls_weighting_details 'calc w=1/[\s^2^(Fo^2^)+(0.0362P)^2^+0.3020P] where P=(Fo^2^+2Fc^2^)/3'
_refine_ls_weighting_scheme calc
_refine_ls_wR_factor_gt 0.0792
_refine_ls_wR_factor_ref 0.0824
_reflns_number_gt 2802
_reflns_number_total 3122
_reflns_threshold_expression >2sigma(I)
_cod_data_source_file jo0c00953_si_002.cif
_cod_data_source_block exp_5909
_cod_depositor_comments 'Adding full bibliography for 4038504.cif.'
_cod_original_cell_volume 796.86(8)
_cod_database_code 4038504
_reflns_odcompleteness_completeness 99.79
_reflns_odcompleteness_iscentric 1
_reflns_odcompleteness_theta 26.32

loop_
_space_group_symop_id
_space_group_symop_operation_xyz
1 'x, y, z'
2 '-x, -y, -z'

loop_
_atom_site_label
_atom_site_type_symbol
_atom_site_fract_x
_atom_site_fract_y
_atom_site_fract_z
_atom_site_U_iso_or_equiv
_atom_site_adp_type
_atom_site_occupancy
_atom_site_symmetry_multiplicity
_atom_site_calc_flag
_atom_site_refinement_flags
_atom_site_disorder_assembly
_atom_site_disorder_group
S1 S 0.92918(5) 0.17095(4) 0.17245(4) 0.01663(12) Uani 1 1 d . . .
S2 S 0.92627(5) 0.34743(4) 0.05381(4) 0.01799(12) Uani 1 1 d . . .
N1 N 0.62639(17) 0.14047(13) 0.11704(13) 0.0145(3) Uani 1 1 d . . .
N2 N 0.41109(17) 0.27600(13) 0.05457(13) 0.0164(3) Uani 1 1 d . . .
C3 C 0.3809(2) 0.26251(16) 0.19535(16) 0.0159(3) Uani 1 1 d . . .
C7 C 0.5206(2) 0.15724(16) 0.37246(16) 0.0186(4) Uani 1 1 d . . .
H7 H 0.6103 0.1039 0.3992 0.022 Uiso 1 1 calc R . .
C1 C 0.5577(2) 0.20439(15) 0.01249(16) 0.0150(3) Uani 1 1 d . . .
C8 C 0.6424(2) 0.19678(16) -0.13168(16) 0.0156(3) Uani 1 1 d . . .
C2 C 0.5146(2) 0.18006(16) 0.23635(16) 0.0158(3) Uani 1 1 d . . .
C14 C 0.7955(2) 0.07034(16) 0.10474(16) 0.0154(3) Uani 1 1 d . . .
H14 H 0.8446 0.0601 0.0083 0.019 Uiso 1 1 calc R . .
C13 C 0.7047(2) 0.07196(16) -0.19139(16) 0.0176(3) Uani 1 1 d . . .
H13 H 0.6938 -0.0098 -0.1399 0.021 Uiso 1 1 calc R . .
C6 C 0.3869(2) 0.21780(17) 0.46547(17) 0.0224(4) Uani 1 1 d . . .
H6 H 0.3876 0.2060 0.5570 0.027 Uiso 1 1 calc R . .
C12 C 0.7827(2) 0.06962(17) -0.32735(17) 0.0203(4) Uani 1 1 d . . .
H12 H 0.8239 -0.0138 -0.3666 0.024 Uiso 1 1 calc R . .
C15 C 0.7999(2) -0.07275(16) 0.17419(17) 0.0208(4) Uani 1 1 d . . .
H15A H 0.9135 -0.1156 0.1594 0.031 Uiso 1 1 calc R . .
H15B H 0.7339 -0.1270 0.1374 0.031 Uiso 1 1 calc R . .
H15C H 0.7551 -0.0655 0.2695 0.031 Uiso 1 1 calc R . .
C4 C 0.2448(2) 0.31997(16) 0.29100(17) 0.0204(4) Uani 1 1 d . . .
H4 H 0.1540 0.3721 0.2648 0.024 Uiso 1 1 calc R . .
C11 C 0.7996(2) 0.19119(18) -0.40507(17) 0.0225(4) Uani 1 1 d . . .
H11 H 0.8529 0.1894 -0.4960 0.027 Uiso 1 1 calc R . .
C10 C 0.7364(2) 0.31546(18) -0.34638(17) 0.0250(4) Uani 1 1 d . . .
H10 H 0.7466 0.3970 -0.3985 0.030 Uiso 1 1 calc R . .
C9 C 0.6582(2) 0.31886(17) -0.21077(17) 0.0208(4) Uani 1 1 d . . .
H9 H 0.6160 0.4025 -0.1722 0.025 Uiso 1 1 calc R . .
C16 C 0.7476(2) 0.45920(16) 0.14226(18) 0.0207(4) Uani 1 1 d . . .
H16A H 0.7289 0.5402 0.0847 0.025 Uiso 1 1 calc R . .
H16B H 0.6486 0.4117 0.1583 0.025 Uiso 1 1 calc R . .
C5 C 0.2498(2) 0.29666(17) 0.42585(17) 0.0229(4) Uani 1 1 d . . .
H5 H 0.1607 0.3338 0.4916 0.028 Uiso 1 1 calc R . .
C17 C 0.7696(3) 0.5034(2) 0.2759(2) 0.0366(5) Uani 1 1 d . . .
H17A H 0.8656 0.5527 0.2607 0.055 Uiso 1 1 calc R . .
H17B H 0.7856 0.4239 0.3344 0.055 Uiso 1 1 calc R . .
H17C H 0.6716 0.5617 0.3173 0.055 Uiso 1 1 calc R . .

loop_
_atom_site_aniso_label
_atom_site_aniso_U_11
_atom_site_aniso_U_22
_atom_site_aniso_U_33
_atom_site_aniso_U_23
_atom_site_aniso_U_13
_atom_site_aniso_U_12
S1 0.0158(2) 0.0159(2) 0.0191(2) 0.00040(15) -0.00672(16) -0.00102(16)
S2 0.0181(2) 0.0163(2) 0.0190(2) 0.00127(15) -0.00262(17) -0.00385(16)
N1 0.0139(7) 0.0151(6) 0.0141(7) 0.0007(5) -0.0024(5) -0.0021(5)
N2 0.0162(7) 0.0156(7) 0.0179(7) 0.0000(5) -0.0047(6) -0.0027(5)
C3 0.0158(8) 0.0148(8) 0.0181(8) -0.0014(6) -0.0042(7) -0.0044(6)
C7 0.0209(9) 0.0178(8) 0.0178(8) 0.0013(6) -0.0049(7) -0.0050(7)
C1 0.0165(8) 0.0128(7) 0.0174(8) 0.0005(6) -0.0057(7) -0.0046(6)
C8 0.0129(8) 0.0188(8) 0.0169(8) -0.0004(6) -0.0061(6) -0.0036(6)
C2 0.0146(8) 0.0154(8) 0.0173(8) -0.0017(6) -0.0010(6) -0.0055(6)
C14 0.0136(8) 0.0159(8) 0.0162(8) -0.0003(6) -0.0025(6) -0.0011(6)
C13 0.0198(9) 0.0158(8) 0.0192(8) 0.0002(6) -0.0076(7) -0.0043(7)
C6 0.0279(10) 0.0232(9) 0.0158(8) -0.0012(7) -0.0001(7) -0.0093(7)
C12 0.0212(9) 0.0207(8) 0.0201(9) -0.0065(7) -0.0055(7) -0.0015(7)
C15 0.0204(9) 0.0157(8) 0.0250(9) 0.0019(7) -0.0033(7) -0.0015(7)
C4 0.0166(9) 0.0172(8) 0.0265(9) -0.0039(7) -0.0017(7) -0.0027(7)
C11 0.0239(9) 0.0291(9) 0.0147(8) -0.0013(7) -0.0035(7) -0.0054(8)
C10 0.0336(11) 0.0224(9) 0.0186(9) 0.0042(7) -0.0047(8) -0.0061(8)
C9 0.0236(9) 0.0169(8) 0.0211(9) -0.0011(7) -0.0044(7) -0.0006(7)
C16 0.0175(9) 0.0131(8) 0.0307(10) 0.0008(7) -0.0048(7) -0.0008(7)
C5 0.0212(9) 0.0231(9) 0.0225(9) -0.0076(7) 0.0039(7) -0.0067(7)
C17 0.0416(13) 0.0332(11) 0.0328(11) -0.0127(9) -0.0081(9) 0.0101(9)

loop_
_atom_type_symbol
_atom_type_description
_atom_type_scat_dispersion_real
_atom_type_scat_dispersion_imag
_atom_type_scat_source
C C 0.0033 0.0016 'International Tables Vol C Tables 4.2.6.8 and 6.1.1.4'
H H 0.0000 0.0000 'International Tables Vol C Tables 4.2.6.8 and 6.1.1.4'
N N 0.0061 0.0033 'International Tables Vol C Tables 4.2.6.8 and 6.1.1.4'
S S 0.1246 0.1234 'International Tables Vol C Tables 4.2.6.8 and 6.1.1.4'

loop_
_geom_angle_atom_site_label_1
_geom_angle_atom_site_label_2
_geom_angle_atom_site_label_3
_geom_angle
_geom_angle_site_symmetry_1
_geom_angle_site_symmetry_3
_geom_angle_publ_flag
C14 S1 S2 102.41(5) . . ?
C16 S2 S1 104.61(6) . . ?
C1 N1 C2 106.01(13) . . ?
C1 N1 C14 126.27(13) . . ?
C2 N1 C14 126.63(13) . . ?
C1 N2 C3 104.97(13) . . ?
N2 C3 C2 110.27(14) . . ?
N2 C3 C4 129.18(15) . . ?
C4 C3 C2 120.54(15) . . ?
C2 C7 H7 121.6 . . ?
C6 C7 H7 121.6 . . ?
C6 C7 C2 116.74(16) . . ?
N1 C1 C8 123.60(14) . . ?
N2 C1 N1 113.29(14) . . ?
N2 C1 C8 123.08(14) . . ?
C13 C8 C1 122.12(14) . . ?
C13 C8 C9 119.24(15) . . ?
C9 C8 C1 118.63(14) . . ?
N1 C2 C3 105.41(14) . . ?
N1 C2 C7 132.67(15) . . ?
C7 C2 C3 121.84(15) . . ?
S1 C14 H14 107.7 . . ?
N1 C14 S1 111.67(10) . . ?
N1 C14 H14 107.7 . . ?
N1 C14 C15 113.06(13) . . ?
C15 C14 S1 108.79(11) . . ?
C15 C14 H14 107.7 . . ?
C8 C13 H13 119.9 . . ?
C12 C13 C8 120.17(15) . . ?
C12 C13 H13 119.9 . . ?
C7 C6 H6 119.0 . . ?
C7 C6 C5 121.91(16) . . ?
C5 C6 H6 119.0 . . ?
C13 C12 H12 119.8 . . ?
C13 C12 C11 120.35(15) . . ?
C11 C12 H12 119.8 . . ?
C14 C15 H15A 109.5 . . ?
C14 C15 H15B 109.5 . . ?
C14 C15 H15C 109.5 . . ?
H15A C15 H15B 109.5 . . ?
H15A C15 H15C 109.5 . . ?
H15B C15 H15C 109.5 . . ?
C3 C4 H4 121.1 . . ?
C5 C4 C3 117.71(16) . . ?
C5 C4 H4 121.1 . . ?
C12 C11 H11 120.2 . . ?
C10 C11 C12 119.64(15) . . ?
C10 C11 H11 120.2 . . ?
C11 C10 H10 119.8 . . ?
C9 C10 C11 120.44(16) . . ?
C9 C10 H10 119.8 . . ?
C8 C9 H9 119.9 . . ?
C10 C9 C8 120.15(15) . . ?
C10 C9 H9 119.9 . . ?
S2 C16 H16A 108.9 . . ?
S2 C16 H16B 108.9 . . ?
H16A C16 H16B 107.7 . . ?
C17 C16 S2 113.53(13) . . ?
C17 C16 H16A 108.9 . . ?
C17 C16 H16B 108.9 . . ?
C6 C5 H5 119.4 . . ?
C4 C5 C6 121.19(16) . . ?
C4 C5 H5 119.4 . . ?
C16 C17 H17A 109.5 . . ?
C16 C17 H17B 109.5 . . ?
C16 C17 H17C 109.5 . . ?
H17A C17 H17B 109.5 . . ?
H17A C17 H17C 109.5 . . ?
H17B C17 H17C 109.5 . . ?

loop_
_geom_bond_atom_site_label_1
_geom_bond_atom_site_label_2
_geom_bond_distance
_geom_bond_site_symmetry_2
_geom_bond_publ_flag
S1 S2 2.0395(6) . ?
S1 C14 1.8456(16) . ?
S2 C16 1.8215(17) . ?
N1 C1 1.387(2) . ?
N1 C2 1.395(2) . ?
N1 C14 1.456(2) . ?
N2 C3 1.395(2) . ?
N2 C1 1.316(2) . ?
C3 C2 1.404(2) . ?
C3 C4 1.396(2) . ?
C7 H7 0.9300 . ?
C7 C2 1.396(2) . ?
C7 C6 1.381(2) . ?
C1 C8 1.477(2) . ?
C8 C13 1.396(2) . ?
C8 C9 1.399(2) . ?
C14 H14 0.9800 . ?
C14 C15 1.527(2) . ?
C13 H13 0.9300 . ?
C13 C12 1.387(2) . ?
C6 H6 0.9300 . ?
C6 C5 1.405(3) . ?
C12 H12 0.9300 . ?
C12 C11 1.388(2) . ?
C15 H15A 0.9600 . ?
C15 H15B 0.9600 . ?
C15 H15C 0.9600 . ?
C4 H4 0.9300 . ?
C4 C5 1.382(2) . ?
C11 H11 0.9300 . ?
C11 C10 1.388(2) . ?
C10 H10 0.9300 . ?
C10 C9 1.385(2) . ?
C9 H9 0.9300 . ?
C16 H16A 0.9700 . ?
C16 H16B 0.9700 . ?
C16 C17 1.513(3) . ?
C5 H5 0.9300 . ?
C17 H17A 0.9600 . ?
C17 H17B 0.9600 . ?
C17 H17C 0.9600 . ?

loop_
_geom_torsion_atom_site_label_1
_geom_torsion_atom_site_label_2
_geom_torsion_atom_site_label_3
_geom_torsion_atom_site_label_4
_geom_torsion
_geom_torsion_site_symmetry_1
_geom_torsion_site_symmetry_2
_geom_torsion_site_symmetry_3
_geom_torsion_site_symmetry_4
_geom_torsion_publ_flag
S1 S2 C16 C17 66.87(14) . . . . ?
S2 S1 C14 N1 -60.44(11) . . . . ?
S2 S1 C14 C15 174.08(10) . . . . ?
N1 C1 C8 C13 52.5(2) . . . . ?
N1 C1 C8 C9 -128.42(17) . . . . ?
N2 C3 C2 N1 -1.29(17) . . . . ?
N2 C3 C2 C7 175.95(14) . . . . ?
N2 C3 C4 C5 -176.33(15) . . . . ?
N2 C1 C8 C13 -129.41(17) . . . . ?
N2 C1 C8 C9 49.6(2) . . . . ?
C3 N2 C1 N1 1.51(17) . . . . ?
C3 N2 C1 C8 -176.72(14) . . . . ?
C3 C4 C5 C6 0.0(2) . . . . ?
C7 C6 C5 C4 -1.6(3) . . . . ?
C1 N1 C2 C3 2.08(16) . . . . ?
C1 N1 C2 C7 -174.72(17) . . . . ?
C1 N1 C14 S1 106.87(15) . . . . ?
C1 N1 C14 C15 -130.05(15) . . . . ?
C1 N2 C3 C2 -0.09(17) . . . . ?
C1 N2 C3 C4 178.57(16) . . . . ?
C1 C8 C13 C12 179.70(15) . . . . ?
C1 C8 C9 C10 -179.78(16) . . . . ?
C8 C13 C12 C11 0.0(3) . . . . ?
C2 N1 C1 N2 -2.34(18) . . . . ?
C2 N1 C1 C8 175.88(14) . . . . ?
C2 N1 C14 S1 -59.46(18) . . . . ?
C2 N1 C14 C15 63.62(19) . . . . ?
C2 C3 C4 C5 2.2(2) . . . . ?
C2 C7 C6 C5 1.1(2) . . . . ?
C14 S1 S2 C16 89.75(8) . . . . ?
C14 N1 C1 N2 -170.96(13) . . . . ?
C14 N1 C1 C8 7.3(2) . . . . ?
C14 N1 C2 C3 170.65(14) . . . . ?
C14 N1 C2 C7 -6.2(3) . . . . ?
C13 C8 C9 C10 -0.7(3) . . . . ?
C13 C12 C11 C10 -0.7(3) . . . . ?
C6 C7 C2 N1 177.52(16) . . . . ?
C6 C7 C2 C3 1.1(2) . . . . ?
C12 C11 C10 C9 0.6(3) . . . . ?
C4 C3 C2 N1 179.92(14) . . . . ?
C4 C3 C2 C7 -2.8(2) . . . . ?
C11 C10 C9 C8 0.1(3) . . . . ?
C9 C8 C13 C12 0.7(2) . . . . ?
